data_7129442
loop_
_publ_author_name
'Gr\"odler, Dennis'
'Weidemann, Martin L.'
'Lichtenberg, Andreas'
'Greven, Tobias'
'Nickstadt, Robin'
'Haydo, Malek'
'Wickleder, Mathias'
'Klein, Axel'
'Johrendt, Dirk'
'Mathur, Sanjay'
'Zegke, Markus'
'Raauf, Aida'

_publ_section_title
;
 Heterobimetallic uranyl(vi) alkoxides of lanthanoids: formation through
 simple ligand exchange
;
_journal_name_full 'Chemical Communications'
_journal_paper_doi 10.1039/D1CC05444A
_journal_year 2022
_chemical_formula_moiety '2(C30 H66 Nd2 O11 U), 2(C6 H6)'
_chemical_formula_sum 'C72 H144 Nd4 O22 U2'
_chemical_formula_weight 2414.88
_space_group_crystal_system triclinic
_space_group_IT_number 2
_space_group_name_Hall '-P 1'
_space_group_name_H-M_alt 'P -1'
_atom_sites_solution_hydrogens geom
_atom_sites_solution_primary direct
_audit_creation_date 2021-09-15
_audit_creation_method
;
Olex2 1.2
(compiled 2017.08.10 svn.r3458 for OlexSys, GUI svn.r5381)
;
_audit_update_record
;
2021-11-17 deposited with the CCDC.	2021-12-14 downloaded from the CCDC.
;
_cell_angle_alpha 104.640(3)
_cell_angle_beta 90.796(4)
_cell_angle_gamma 106.853(3)
_cell_formula_units_Z 2
_cell_length_a 15.2728(7)
_cell_length_b 16.2896(7)
_cell_length_c 20.7284(9)
_cell_measurement_reflns_used 2000
_cell_measurement_temperature 100
_cell_measurement_theta_max 26.88
_cell_measurement_theta_min 1.63
_cell_volume 4754.0(4)
_computing_molecular_graphics 'Olex2 (Dolomanov et al., 2009)'
_computing_publication_material 'Olex2 (Dolomanov et al., 2009)'
_computing_structure_refinement 'ShelXL (Sheldrick, 2015)'
_computing_structure_solution 'ShelXS (Sheldrick, 2008)'
_diffrn_ambient_temperature 100
_diffrn_measured_fraction_theta_full 1.000
_diffrn_measured_fraction_theta_max 0.985
_diffrn_measurement_device_type 'IPDS II (Stoe & Cie)'
_diffrn_measurement_method '\w and \f scans'
_diffrn_radiation_type MoK\a
_diffrn_radiation_wavelength 0.71073
_diffrn_reflns_av_R_equivalents 0.1982
_diffrn_reflns_av_unetI/netI 0.1326
_diffrn_reflns_Laue_measured_fraction_full 1.000
_diffrn_reflns_Laue_measured_fraction_max 0.985
_diffrn_reflns_limit_h_max 19
_diffrn_reflns_limit_h_min -19
_diffrn_reflns_limit_k_max 20
_diffrn_reflns_limit_k_min -20
_diffrn_reflns_limit_l_max 26
_diffrn_reflns_limit_l_min -26
_diffrn_reflns_number 108865
_diffrn_reflns_point_group_measured_fraction_full 1.000
_diffrn_reflns_point_group_measured_fraction_max 0.985
_diffrn_reflns_theta_full 25.242
_diffrn_reflns_theta_max 26.881
_diffrn_reflns_theta_min 1.627
_exptl_absorpt_coefficient_mu 5.597
_exptl_absorpt_correction_T_max 0.4685
_exptl_absorpt_correction_T_min 0.4685
_exptl_absorpt_correction_type numerical
_exptl_absorpt_process_details
;
The absorption correction (X-RED; Stoe & Cie, 2001) 
was performed after optimizing the crystal shape 
using X-SHAPE (Stoe & Cie, 1999).
;
_exptl_crystal_colour 'clear light orange'
_exptl_crystal_colour_lustre clear
_exptl_crystal_colour_modifier light
_exptl_crystal_colour_primary orange
_exptl_crystal_density_diffrn 1.687
_exptl_crystal_density_method 'not measured'
_exptl_crystal_description block
_exptl_crystal_F_000 2352
_exptl_crystal_size_max 0.1
_exptl_crystal_size_mid 0.1
_exptl_crystal_size_min 0.1
_refine_diff_density_max 1.431
_refine_diff_density_min -3.067
_refine_diff_density_rms 0.215
_refine_ls_extinction_coef 0.00039(3)
_refine_ls_extinction_expression Fc^*^=kFc[1+0.001xFc^2^\l^3^/sin(2\q)]^-1/4^
_refine_ls_extinction_method 'SHELXL-2018/3 (Sheldrick 2018)'
_refine_ls_goodness_of_fit_ref 0.872
_refine_ls_hydrogen_treatment constr
_refine_ls_matrix_type full
_refine_ls_number_parameters 878
_refine_ls_number_reflns 20211
_refine_ls_number_restraints 6
_refine_ls_restrained_S_all 0.873
_refine_ls_R_factor_all 0.1111
_refine_ls_R_factor_gt 0.0494
_refine_ls_shift/su_max 0.001
_refine_ls_shift/su_mean 0.000
_refine_ls_structure_factor_coef Fsqd
_refine_ls_weighting_details 'w=1/[\s^2^(Fo^2^)+(0.0448P)^2^] where P=(Fo^2^+2Fc^2^)/3'
_refine_ls_weighting_scheme calc
_refine_ls_wR_factor_gt 0.0969
_refine_ls_wR_factor_ref 0.1179
_reflns_Friedel_coverage 0.000
_reflns_number_gt 10715
_reflns_number_total 20211
_reflns_threshold_expression 'I > 2\s(I)'
_cod_data_source_file d1cc05444a2.cif
_cod_data_source_block uo2nd
_cod_database_code 7129442
_shelx_shelxl_version_number 2018/3
_shelx_space_group_comment
;
The symmetry employed for this shelxl refinement is uniquely defined
by the following loop, which should always be used as a source of
symmetry information in preference to the above space-group names.
They are only intended as comments.
;
_olex2_refinement_description
;
1. Fixed Uiso
 At 1.2 times of:
  All C(H) groups
 At 1.5 times of:
  All C(H,H,H) groups
2. Uiso/Uaniso restraints and constraints
Uanis(C52) \\sim Ueq: with sigma of 0.01 and sigma for terminal atoms of 0.02
3.a Me refined with riding coordinates:
 C2(H2A,H2B,H2C), C3(H3A,H3B,H3C), C4(H4A,H4B,H4C), C6(H6A,H6B,H6C), C7(H7A,
 H7B,H7C), C8(H8A,H8B,H8C), C10(H10A,H10B,H10C), C11(H11A,H11B,H11C), C12(H12A,
 H12B,H12C), C14(H14A,H14B,H14C), C15(H15A,H15B,H15C), C16(H16A,H16B,H16C),
 C18(H18A,H18B,H18C), C19(H19A,H19B,H19C), C20(H20A,H20B,H20C), C22(H22A,H22B,
 H22C), C23(H23A,H23B,H23C), C24(H24A,H24B,H24C), C26(H26A,H26B,H26C), C27(H27A,
 H27B,H27C), C28(H28A,H28B,H28C), C30(H30A,H30B,H30C), C32(H32A,H32B,H32C),
 C33(H33A,H33B,H33C), C34(H34A,H34B,H34C), C36(H36A,H36B,H36C), C37(H37A,H37B,
 H37C), C38(H38A,H38B,H38C), C40(H40A,H40B,H40C), C41(H41A,H41B,H41C), C42(H42A,
 H42B,H42C), C44(H44A,H44B,H44C), C45(H45A,H45B,H45C), C46(H46A,H46B,H46C),
 C48(H48A,H48B,H48C), C49(H49A,H49B,H49C), C50(H50A,H50B,H50C), C52(H52A,H52B,
 H52C), C53(H53A,H53B,H53C), C54(H54A,H54B,H54C), C56(H56A,H56B,H56C), C57(H57A,
 H57B,H57C), C58(H58A,H58B,H58C), C60(H60A,H60B,H60C)
3.b Aromatic/amide H refined with riding coordinates:
 C62(H62), C63(H63), C64(H64), C65(H65), C66(H66), C61(H61), C67(H67),
 C68(H68), C69(H69), C70(H70), C71(H71), C72(H72)
3.c Fitted hexagon refined as free rotating group:
 C62(C63,C64,C65,C66,C61), C67(C68,C69,C70,C71,C72)
;
_olex2_submission_special_instructions 'No special instructions were received'

loop_
_space_group_symop_operation_xyz
'x, y, z'
'-x, -y, -z'

loop_
_atom_site_label
_atom_site_type_symbol
_atom_site_fract_x
_atom_site_fract_y
_atom_site_fract_z
_atom_site_U_iso_or_equiv
_atom_site_adp_type
_atom_site_occupancy
_atom_site_site_symmetry_order
_atom_site_calc_flag
_atom_site_refinement_flags_posn
_atom_site_refinement_flags_adp
_atom_site_refinement_flags_occupancy
_atom_site_disorder_assembly
_atom_site_disorder_group
U1 U 0.82771(3) 0.71412(2) 0.48923(2) 0.03563(11) Uani 1 1 d . . . . .
Nd1 Nd 0.96080(4) 0.80047(3) 0.37153(3) 0.03491(13) Uani 1 1 d . . . . .
Nd2 Nd 0.76918(4) 0.88451(3) 0.44224(3) 0.03305(13) Uani 1 1 d . . . . .
O1 O 0.7555(5) 0.6026(4) 0.4770(4) 0.0444(18) Uani 1 1 d . . . . .
O2 O 0.8959(4) 0.8297(4) 0.4891(3) 0.0354(15) Uani 1 1 d . . . . .
O3 O 0.8795(5) 0.7230(5) 0.5862(4) 0.0479(18) Uani 1 1 d . . . . .
O4 O 0.9420(4) 0.6834(4) 0.4273(3) 0.0381(16) Uani 1 1 d . . . . .
O5 O 0.7181(4) 0.7825(4) 0.5117(3) 0.0353(15) Uani 1 1 d . . . . .
O6 O 0.7906(4) 0.7365(4) 0.3831(3) 0.0344(15) Uani 1 1 d . . . . .
O7 O 0.8956(4) 0.9154(4) 0.3811(3) 0.0375(16) Uani 1 1 d . . . . .
O8 O 0.9813(5) 0.7590(5) 0.2699(4) 0.0457(18) Uani 1 1 d . . . . .
O9 O 0.6600(5) 0.9003(5) 0.3894(3) 0.0413(17) Uani 1 1 d . . . . .
O10 O 1.1145(4) 0.8649(5) 0.4130(4) 0.0477(19) Uani 1 1 d . . . . .
O11 O 0.7881(5) 1.0070(4) 0.5351(4) 0.0441(17) Uani 1 1 d . . . . .
C1 C 0.8877(7) 0.6847(7) 0.6406(6) 0.044(3) Uani 1 1 d . . . . .
C2 C 0.9826(8) 0.7339(10) 0.6768(7) 0.086(5) Uani 1 1 d . . . . .
H2A H 0.991240 0.709861 0.714419 0.130 Uiso 1 1 calc R . . . .
H2B H 1.029242 0.726274 0.645729 0.130 Uiso 1 1 calc R . . . .
H2C H 0.988764 0.797387 0.693638 0.130 Uiso 1 1 calc R . . . .
C3 C 0.8128(8) 0.6992(8) 0.6859(6) 0.058(3) Uani 1 1 d . . . . .
H3A H 0.816360 0.673850 0.723669 0.087 Uiso 1 1 calc R . . . .
H3B H 0.821358 0.763139 0.702860 0.087 Uiso 1 1 calc R . . . .
H3C H 0.752458 0.669880 0.660409 0.087 Uiso 1 1 calc R . . . .
C4 C 0.8729(10) 0.5856(9) 0.6124(7) 0.073(4) Uani 1 1 d . . . . .
H4A H 0.878401 0.559076 0.649198 0.109 Uiso 1 1 calc R . . . .
H4B H 0.811451 0.557392 0.588476 0.109 Uiso 1 1 calc R . . . .
H4C H 0.919260 0.576484 0.581513 0.109 Uiso 1 1 calc R . . . .
C5 C 0.9962(7) 0.6219(7) 0.4210(6) 0.048(3) Uani 1 1 d . . . . .
C6 C 1.0654(8) 0.6556(9) 0.4815(6) 0.065(4) Uani 1 1 d . . . . .
H6A H 1.103046 0.615558 0.478811 0.098 Uiso 1 1 calc R . . . .
H6B H 1.104955 0.715511 0.482948 0.098 Uiso 1 1 calc R . . . .
H6C H 1.033176 0.657814 0.522201 0.098 Uiso 1 1 calc R . . . .
C7 C 0.9292(8) 0.5286(7) 0.4174(8) 0.073(4) Uani 1 1 d . . . . .
H7A H 0.963849 0.485712 0.413135 0.109 Uiso 1 1 calc R . . . .
H7B H 0.897449 0.531121 0.458228 0.109 Uiso 1 1 calc R . . . .
H7C H 0.884027 0.510010 0.378390 0.109 Uiso 1 1 calc R . . . .
C8 C 1.0422(9) 0.6212(9) 0.3566(6) 0.062(3) Uani 1 1 d . . . . .
H8A H 1.079436 0.580364 0.350744 0.093 Uiso 1 1 calc R . . . .
H8B H 0.995175 0.601379 0.318703 0.093 Uiso 1 1 calc R . . . .
H8C H 1.081758 0.681339 0.358876 0.093 Uiso 1 1 calc R . . . .
C9 C 0.6408(7) 0.7792(7) 0.5523(5) 0.041(2) Uani 1 1 d . . . . .
C10 C 0.5721(7) 0.8094(8) 0.5198(6) 0.057(3) Uani 1 1 d . . . . .
H10A H 0.519440 0.807622 0.546559 0.085 Uiso 1 1 calc R . . . .
H10B H 0.600646 0.870420 0.517035 0.085 Uiso 1 1 calc R . . . .
H10C H 0.551110 0.769896 0.474680 0.085 Uiso 1 1 calc R . . . .
C11 C 0.6796(9) 0.8406(7) 0.6218(6) 0.056(3) Uani 1 1 d . . . . .
H11A H 0.629710 0.840485 0.651029 0.084 Uiso 1 1 calc R . . . .
H11B H 0.725423 0.819511 0.640647 0.084 Uiso 1 1 calc R . . . .
H11C H 0.708558 0.901254 0.618307 0.084 Uiso 1 1 calc R . . . .
C12 C 0.5984(8) 0.6834(7) 0.5567(6) 0.049(3) Uani 1 1 d . . . . .
H12A H 0.546264 0.680577 0.583966 0.074 Uiso 1 1 calc R . . . .
H12B H 0.577109 0.643891 0.511561 0.074 Uiso 1 1 calc R . . . .
H12C H 0.644661 0.664537 0.577273 0.074 Uiso 1 1 calc R . . . .
C13 C 0.7262(7) 0.6739(6) 0.3261(5) 0.040(2) Uani 1 1 d . . . . .
C14 C 0.6302(7) 0.6493(8) 0.3488(6) 0.053(3) Uani 1 1 d . . . . .
H14A H 0.587118 0.607751 0.311148 0.079 Uiso 1 1 calc R . . . .
H14B H 0.630048 0.621075 0.385311 0.079 Uiso 1 1 calc R . . . .
H14C H 0.611617 0.703176 0.364483 0.079 Uiso 1 1 calc R . . . .
C15 C 0.7313(7) 0.7206(7) 0.2715(5) 0.045(3) Uani 1 1 d . . . . .
H15A H 0.689350 0.681151 0.232511 0.068 Uiso 1 1 calc R . . . .
H15B H 0.713676 0.774979 0.287803 0.068 Uiso 1 1 calc R . . . .
H15C H 0.794273 0.736156 0.258552 0.068 Uiso 1 1 calc R . . . .
C16 C 0.7589(8) 0.5900(7) 0.3033(6) 0.051(3) Uani 1 1 d . . . . .
H16A H 0.717448 0.546995 0.265373 0.076 Uiso 1 1 calc R . . . .
H16B H 0.821382 0.607239 0.289663 0.076 Uiso 1 1 calc R . . . .
H16C H 0.758655 0.562844 0.340467 0.076 Uiso 1 1 calc R . . . .
C17 C 0.9283(6) 0.9935(6) 0.3581(5) 0.033(2) Uani 1 1 d . . . . .
C18 C 0.8988(8) 1.0673(6) 0.4034(6) 0.049(3) Uani 1 1 d . . . . .
H18A H 0.920676 1.121434 0.388258 0.073 Uiso 1 1 calc R . . . .
H18B H 0.831580 1.049353 0.401847 0.073 Uiso 1 1 calc R . . . .
H18C H 0.924968 1.078822 0.449399 0.073 Uiso 1 1 calc R . . . .
C19 C 0.8860(7) 0.9709(7) 0.2851(5) 0.044(3) Uani 1 1 d . . . . .
H19A H 0.907369 1.023425 0.267936 0.066 Uiso 1 1 calc R . . . .
H19B H 0.905078 0.921989 0.257160 0.066 Uiso 1 1 calc R . . . .
H19C H 0.818856 0.952955 0.283965 0.066 Uiso 1 1 calc R . . . .
C20 C 1.0328(7) 1.0191(7) 0.3582(5) 0.043(3) Uani 1 1 d . . . . .
H20A H 1.054913 1.072609 0.342317 0.065 Uiso 1 1 calc R . . . .
H20B H 1.060583 1.030900 0.403782 0.065 Uiso 1 1 calc R . . . .
H20C H 1.049876 0.970069 0.328500 0.065 Uiso 1 1 calc R . . . .
C21 C 1.0107(8) 0.7333(7) 0.2051(5) 0.048(3) Uani 1 1 d . . . . .
C22 C 0.9788(10) 0.7832(10) 0.1611(7) 0.077(4) Uani 1 1 d . . . . .
H22A H 0.998434 0.766328 0.116100 0.116 Uiso 1 1 calc R . . . .
H22B H 0.911642 0.767839 0.158244 0.116 Uiso 1 1 calc R . . . .
H22C H 1.005831 0.847421 0.180584 0.116 Uiso 1 1 calc R . . . .
C23 C 1.1126(9) 0.7553(11) 0.2095(7) 0.081(4) Uani 1 1 d . . . . .
H23A H 1.132168 0.737387 0.164606 0.121 Uiso 1 1 calc R . . . .
H23B H 1.140371 0.819636 0.228380 0.121 Uiso 1 1 calc R . . . .
H23C H 1.132464 0.723557 0.238338 0.121 Uiso 1 1 calc R . . . .
C24 C 0.9662(12) 0.6325(9) 0.1773(7) 0.092(5) Uani 1 1 d . . . . .
H24A H 0.985212 0.612803 0.132512 0.137 Uiso 1 1 calc R . . . .
H24B H 0.985660 0.601658 0.207030 0.137 Uiso 1 1 calc R . . . .
H24C H 0.899122 0.618765 0.174562 0.137 Uiso 1 1 calc R . . . .
C25 C 0.5884(7) 0.9258(8) 0.3642(5) 0.047(3) Uani 1 1 d . . . . .
C26 C 0.5770(9) 1.0040(9) 0.4165(7) 0.068(4) Uani 1 1 d . . . . .
H26A H 0.527654 1.023146 0.400329 0.102 Uiso 1 1 calc R . . . .
H26B H 0.561451 0.986705 0.457892 0.102 Uiso 1 1 calc R . . . .
H26C H 0.634575 1.053187 0.425424 0.102 Uiso 1 1 calc R . . . .
C27 C 0.5007(8) 0.8465(9) 0.3512(7) 0.067(4) Uani 1 1 d . . . . .
H27A H 0.449901 0.862615 0.333633 0.100 Uiso 1 1 calc R . . . .
H27B H 0.510328 0.795602 0.318378 0.100 Uiso 1 1 calc R . . . .
H27C H 0.485695 0.830647 0.393115 0.100 Uiso 1 1 calc R . . . .
C28 C 0.6144(8) 0.9491(9) 0.2983(6) 0.057(3) Uani 1 1 d . . . . .
H28A H 0.565450 0.966956 0.280134 0.086 Uiso 1 1 calc R . . . .
H28B H 0.671938 0.998240 0.306721 0.086 Uiso 1 1 calc R . . . .
H28C H 0.622501 0.896921 0.266059 0.086 Uiso 1 1 calc R . . . .
C29 C 1.1940(7) 0.9175(7) 0.4256(6) 0.047(3) Uani 1 1 d . . . . .
C30 C 1.2712(9) 0.8908(10) 0.3924(8) 0.084(5) Uani 1 1 d . . . . .
H30A H 1.247766 0.830209 0.362955 0.126 Uiso 1 1 calc R . . . .
H30B H 1.299405 0.931957 0.365985 0.126 Uiso 1 1 calc R . . . .
H30C H 1.317347 0.892699 0.426603 0.126 Uiso 1 1 calc R . . . .
U2 U 0.50342(3) 0.29260(2) 0.01933(2) 0.03381(10) Uani 1 1 d . . . . .
Nd3 Nd 0.58410(4) 0.19861(3) 0.13363(3) 0.03366(13) Uani 1 1 d . . . . .
Nd4 Nd 0.34108(4) 0.11365(3) 0.05649(3) 0.03364(13) Uani 1 1 d . . . . .
O12 O 0.4994(5) 0.4039(4) 0.0351(4) 0.0435(17) Uani 1 1 d . . . . .
O13 O 0.5020(4) 0.1766(4) 0.0151(3) 0.0348(15) Uani 1 1 d . . . . .
O14 O 0.5504(5) 0.2930(5) -0.0753(3) 0.0446(18) Uani 1 1 d . . . . .
O15 O 0.3512(4) 0.2228(4) -0.0059(3) 0.0362(16) Uani 1 1 d . . . . .
O16 O 0.6374(4) 0.3185(4) 0.0822(3) 0.0349(15) Uani 1 1 d . . . . .
O17 O 0.4528(4) 0.2630(4) 0.1229(3) 0.0308(14) Uani 1 1 d . . . . .
O18 O 0.4489(4) 0.0801(4) 0.1172(3) 0.0344(15) Uani 1 1 d . . . . .
O19 O 0.6298(5) 0.2384(5) 0.2365(3) 0.0447(18) Uani 1 1 d . . . . .
O20 O 0.2225(4) 0.0888(4) 0.1065(3) 0.0415(17) Uani 1 1 d . . . . .
O21 O 0.6951(5) 0.1325(5) 0.0914(4) 0.0455(18) Uani 1 1 d . . . . .
O22 O 0.2864(5) -0.0039(4) -0.0393(3) 0.0433(17) Uani 1 1 d . . . . .
C31 C 0.5799(7) 0.3366(7) -0.1276(5) 0.040(2) Uani 1 1 d . . . . .
C32 C 0.6417(9) 0.2881(9) -0.1669(6) 0.063(4) Uani 1 1 d . . . . .
H32A H 0.663811 0.314963 -0.203189 0.095 Uiso 1 1 calc R . . . .
H32B H 0.694220 0.292744 -0.136980 0.095 Uiso 1 1 calc R . . . .
H32C H 0.606928 0.225206 -0.185798 0.095 Uiso 1 1 calc R . . . .
C33 C 0.4965(8) 0.3277(10) -0.1702(6) 0.068(4) Uani 1 1 d . . . . .
H33A H 0.514769 0.356654 -0.206080 0.103 Uiso 1 1 calc R . . . .
H33B H 0.463738 0.264437 -0.189849 0.103 Uiso 1 1 calc R . . . .
H33C H 0.456144 0.356039 -0.142715 0.103 Uiso 1 1 calc R . . . .
C34 C 0.6294(9) 0.4334(7) -0.0958(6) 0.059(3) Uani 1 1 d . . . . .
H34A H 0.649693 0.463413 -0.130867 0.088 Uiso 1 1 calc R . . . .
H34B H 0.587810 0.461059 -0.069291 0.088 Uiso 1 1 calc R . . . .
H34C H 0.682939 0.438702 -0.066670 0.088 Uiso 1 1 calc R . . . .
C35 C 0.2766(7) 0.2280(7) -0.0476(6) 0.047(3) Uani 1 1 d . . . . .
C36 C 0.2881(8) 0.3245(8) -0.0443(6) 0.058(3) Uani 1 1 d . . . . .
H36A H 0.237860 0.328049 -0.072340 0.088 Uiso 1 1 calc R . . . .
H36B H 0.286912 0.357546 0.002162 0.088 Uiso 1 1 calc R . . . .
H36C H 0.346975 0.350491 -0.060509 0.088 Uiso 1 1 calc R . . . .
C37 C 0.2789(8) 0.1747(8) -0.1183(6) 0.059(3) Uani 1 1 d . . . . .
H37A H 0.229019 0.177373 -0.147247 0.089 Uiso 1 1 calc R . . . .
H37B H 0.338011 0.199596 -0.134626 0.089 Uiso 1 1 calc R . . . .
H37C H 0.270989 0.112621 -0.118972 0.089 Uiso 1 1 calc R . . . .
C38 C 0.1870(7) 0.1871(8) -0.0206(6) 0.052(3) Uani 1 1 d . . . . .
H38A H 0.135350 0.189660 -0.047806 0.078 Uiso 1 1 calc R . . . .
H38B H 0.180855 0.124906 -0.022635 0.078 Uiso 1 1 calc R . . . .
H38C H 0.187072 0.220371 0.025928 0.078 Uiso 1 1 calc R . . . .
C39 C 0.7306(6) 0.3786(6) 0.0882(5) 0.036(2) Uani 1 1 d . . . . .
C40 C 0.7750(8) 0.3419(8) 0.0278(6) 0.057(3) Uani 1 1 d . . . . .
H40A H 0.838138 0.380416 0.029830 0.085 Uiso 1 1 calc R . . . .
H40B H 0.775776 0.281752 0.027280 0.085 Uiso 1 1 calc R . . . .
H40C H 0.740013 0.339535 -0.012930 0.085 Uiso 1 1 calc R . . . .
C41 C 0.7258(8) 0.4723(7) 0.0906(6) 0.059(3) Uani 1 1 d . . . . .
H41A H 0.788227 0.513151 0.094609 0.088 Uiso 1 1 calc R . . . .
H41B H 0.692019 0.470249 0.049393 0.088 Uiso 1 1 calc R . . . .
H41C H 0.694188 0.493091 0.129273 0.088 Uiso 1 1 calc R . . . .
C42 C 0.7803(8) 0.3797(8) 0.1518(5) 0.052(3) Uani 1 1 d . . . . .
H42A H 0.843280 0.419824 0.156725 0.078 Uiso 1 1 calc R . . . .
H42B H 0.748149 0.400678 0.190099 0.078 Uiso 1 1 calc R . . . .
H42C H 0.781942 0.319476 0.149897 0.078 Uiso 1 1 calc R . . . .
C43 C 0.4258(7) 0.3220(6) 0.1791(5) 0.037(2) Uani 1 1 d . . . . .
C44 C 0.5078(8) 0.4056(7) 0.2048(6) 0.049(3) Uani 1 1 d . . . . .
H44A H 0.491480 0.446518 0.242765 0.074 Uiso 1 1 calc R . . . .
H44B H 0.560127 0.389140 0.219380 0.074 Uiso 1 1 calc R . . . .
H44C H 0.524387 0.434890 0.168926 0.074 Uiso 1 1 calc R . . . .
C45 C 0.4048(7) 0.2721(7) 0.2329(5) 0.044(3) Uani 1 1 d . . . . .
H45A H 0.386208 0.309158 0.272030 0.066 Uiso 1 1 calc R . . . .
H45B H 0.354834 0.216494 0.215224 0.066 Uiso 1 1 calc R . . . .
H45C H 0.459781 0.258552 0.246092 0.066 Uiso 1 1 calc R . . . .
C46 C 0.3424(8) 0.3434(8) 0.1574(5) 0.048(3) Uani 1 1 d . . . . .
H46A H 0.324868 0.383069 0.195541 0.072 Uiso 1 1 calc R . . . .
H46B H 0.356505 0.372941 0.121402 0.072 Uiso 1 1 calc R . . . .
H46C H 0.291427 0.288281 0.141209 0.072 Uiso 1 1 calc R . . . .
C47 C 0.4326(7) 0.0002(6) 0.1401(5) 0.032(2) Uani 1 1 d . . . . .
C48 C 0.5216(8) -0.0244(7) 0.1385(5) 0.048(3) Uani 1 1 d . . . . .
H48A H 0.512282 -0.078302 0.153822 0.072 Uiso 1 1 calc R . . . .
H48B H 0.539581 -0.035398 0.092695 0.072 Uiso 1 1 calc R . . . .
H48C H 0.570168 0.024592 0.168135 0.072 Uiso 1 1 calc R . . . .
C49 C 0.4057(7) 0.0194(8) 0.2110(5) 0.050(3) Uani 1 1 d . . . . .
H49A H 0.394535 -0.034203 0.226835 0.075 Uiso 1 1 calc R . . . .
H49B H 0.455401 0.067670 0.240143 0.075 Uiso 1 1 calc R . . . .
H49C H 0.349589 0.037293 0.211995 0.075 Uiso 1 1 calc R . . . .
C50 C 0.3583(8) -0.0740(7) 0.0929(5) 0.049(3) Uani 1 1 d . . . . .
H50A H 0.346710 -0.128340 0.107850 0.073 Uiso 1 1 calc R . . . .
H50B H 0.301821 -0.057001 0.092638 0.073 Uiso 1 1 calc R . . . .
H50C H 0.378210 -0.084808 0.047591 0.073 Uiso 1 1 calc R . . . .
C51 C 0.6713(7) 0.2629(8) 0.3029(5) 0.054(3) Uani 1 1 d . . . . .
C52 C 0.7634(10) 0.2477(15) 0.3006(9) 0.122(7) Uani 1 1 d . U . . .
H52A H 0.793007 0.264395 0.346211 0.183 Uiso 1 1 calc R . . . .
H52B H 0.755783 0.184692 0.279560 0.183 Uiso 1 1 calc R . . . .
H52C H 0.801851 0.284167 0.274390 0.183 Uiso 1 1 calc R . . . .
C53 C 0.6801(15) 0.3617(10) 0.3323(7) 0.128(8) Uani 1 1 d . . . . .
H53A H 0.708667 0.381549 0.378447 0.192 Uiso 1 1 calc R . . . .
H53B H 0.718304 0.396957 0.305295 0.192 Uiso 1 1 calc R . . . .
H53C H 0.618942 0.369694 0.331918 0.192 Uiso 1 1 calc R . . . .
C54 C 0.6109(9) 0.2087(8) 0.3435(6) 0.060(3) Uani 1 1 d . . . . .
H54A H 0.639912 0.225880 0.389310 0.090 Uiso 1 1 calc R . . . .
H54B H 0.551050 0.219639 0.344260 0.090 Uiso 1 1 calc R . . . .
H54C H 0.602308 0.145314 0.323225 0.090 Uiso 1 1 calc R . . . .
C55 C 0.1357(7) 0.0553(8) 0.1277(5) 0.048(3) Uani 1 1 d . . . . .
C56 C 0.0874(9) 0.1278(9) 0.1354(7) 0.068(4) Uani 1 1 d . . . . .
H56A H 0.026279 0.106643 0.150241 0.102 Uiso 1 1 calc R . . . .
H56B H 0.123915 0.181959 0.168592 0.102 Uiso 1 1 calc R . . . .
H56C H 0.081391 0.140826 0.092199 0.102 Uiso 1 1 calc R . . . .
C57 C 0.0809(9) -0.0279(10) 0.0741(7) 0.084(5) Uani 1 1 d . . . . .
H57A H 0.020073 -0.051924 0.088433 0.125 Uiso 1 1 calc R . . . .
H57B H 0.074038 -0.012507 0.031972 0.125 Uiso 1 1 calc R . . . .
H57C H 0.113471 -0.072710 0.067476 0.125 Uiso 1 1 calc R . . . .
C58 C 0.1460(8) 0.0328(9) 0.1937(6) 0.059(3) Uani 1 1 d . . . . .
H58A H 0.085104 0.009467 0.208187 0.089 Uiso 1 1 calc R . . . .
H58B H 0.178304 -0.012167 0.187809 0.089 Uiso 1 1 calc R . . . .
H58C H 0.181370 0.086663 0.227762 0.089 Uiso 1 1 calc R . . . .
C59 C 0.7389(7) 0.0787(7) 0.0806(6) 0.041(3) Uani 1 1 d . . . . .
C60 C 0.8270(10) 0.1032(10) 0.1211(9) 0.103(6) Uani 1 1 d . . . . .
H60A H 0.855008 0.055078 0.107689 0.154 Uiso 1 1 calc R . . . .
H60B H 0.868353 0.158027 0.114010 0.154 Uiso 1 1 calc R . . . .
H60C H 0.816435 0.112644 0.168554 0.154 Uiso 1 1 calc R . . . .
C62 C 0.6095(7) 0.4706(7) 0.6296(9) 0.109(7) Uani 1 1 d . . . . .
H62 H 0.580366 0.515011 0.645923 0.131 Uiso 1 1 calc R . . . .
C63 C 0.6394(9) 0.4302(9) 0.6734(6) 0.113(7) Uani 1 1 d G . . . .
H63 H 0.630769 0.446949 0.719645 0.136 Uiso 1 1 calc R . . . .
C64 C 0.6820(8) 0.3652(9) 0.6496(7) 0.101(6) Uani 1 1 d G . . . .
H64 H 0.702451 0.337522 0.679493 0.121 Uiso 1 1 calc R . . . .
C65 C 0.6946(7) 0.3406(6) 0.5819(8) 0.097(6) Uani 1 1 d G . . . .
H65 H 0.723731 0.296156 0.565619 0.116 Uiso 1 1 calc R . . . .
C66 C 0.6647(9) 0.3810(9) 0.5381(5) 0.107(7) Uani 1 1 d G . . . .
H66 H 0.673328 0.364216 0.491896 0.129 Uiso 1 1 calc R . . . .
C61 C 0.6221(7) 0.4460(8) 0.5620(8) 0.103(6) Uani 1 1 d G . . . .
H61 H 0.601647 0.473644 0.532047 0.123 Uiso 1 1 calc R . . . .
C67 C 0.9119(11) 0.5798(13) 0.8241(6) 0.136(8) Uani 1 1 d . . . . .
H67 H 0.900717 0.570270 0.777239 0.163 Uiso 1 1 calc R . . . .
C68 C 0.9628(11) 0.6632(10) 0.8637(11) 0.142(9) Uani 1 1 d G . . . .
H68 H 0.986467 0.710763 0.843907 0.170 Uiso 1 1 calc R . . . .
C69 C 0.9792(10) 0.6771(11) 0.9324(10) 0.141(9) Uani 1 1 d G . . . .
H69 H 1.013976 0.734130 0.959446 0.169 Uiso 1 1 calc R . . . .
C70 C 0.9446(13) 0.6075(17) 0.9614(6) 0.167(13) Uani 1 1 d G . . . .
H70 H 0.955734 0.617005 1.008316 0.201 Uiso 1 1 calc R . . . .
C71 C 0.8936(11) 0.5241(14) 0.9218(11) 0.139(9) Uani 1 1 d G . . . .
H71 H 0.869983 0.476512 0.941649 0.167 Uiso 1 1 calc R . . . .
C72 C 0.8773(9) 0.5102(9) 0.8532(10) 0.123(7) Uani 1 1 d G . . . .
H72 H 0.842475 0.453143 0.826110 0.147 Uiso 1 1 calc R . . . .

loop_
_atom_site_aniso_label
_atom_site_aniso_U_11
_atom_site_aniso_U_22
_atom_site_aniso_U_33
_atom_site_aniso_U_23
_atom_site_aniso_U_13
_atom_site_aniso_U_12
U1 0.0340(2) 0.0320(2) 0.0425(2) 0.01469(18) 0.00237(17) 0.00854(16)
Nd1 0.0328(3) 0.0318(3) 0.0384(3) 0.0093(2) 0.0030(2) 0.0073(2)
Nd2 0.0341(3) 0.0300(3) 0.0351(3) 0.0097(2) 0.0018(2) 0.0091(2)
O1 0.044(4) 0.036(4) 0.061(5) 0.027(4) 0.009(4) 0.012(3)
O2 0.032(3) 0.040(4) 0.037(4) 0.012(3) 0.004(3) 0.014(3)
O3 0.051(4) 0.047(4) 0.047(4) 0.018(4) 0.002(4) 0.013(4)
O4 0.035(4) 0.038(4) 0.045(4) 0.012(3) 0.007(3) 0.016(3)
O5 0.027(3) 0.038(4) 0.045(4) 0.016(3) 0.008(3) 0.014(3)
O6 0.035(4) 0.028(3) 0.036(4) 0.009(3) -0.004(3) 0.004(3)
O7 0.038(4) 0.028(3) 0.045(4) 0.011(3) 0.006(3) 0.005(3)
O8 0.040(4) 0.042(4) 0.047(5) 0.006(4) 0.001(3) 0.007(3)
O9 0.043(4) 0.043(4) 0.040(4) 0.008(3) 0.000(3) 0.019(3)
O10 0.029(4) 0.046(4) 0.060(5) 0.008(4) -0.003(3) 0.005(3)
O11 0.050(4) 0.033(4) 0.043(4) 0.000(3) 0.005(3) 0.012(3)
C1 0.044(6) 0.050(6) 0.056(7) 0.036(6) 0.013(5) 0.020(5)
C2 0.047(7) 0.112(12) 0.104(11) 0.079(10) -0.035(7) -0.012(7)
C3 0.066(8) 0.060(8) 0.064(8) 0.031(7) 0.014(6) 0.031(6)
C4 0.087(10) 0.068(9) 0.085(10) 0.036(8) 0.039(8) 0.043(8)
C5 0.042(6) 0.045(6) 0.064(8) 0.025(6) -0.002(5) 0.015(5)
C6 0.056(7) 0.097(10) 0.072(9) 0.041(8) 0.014(7) 0.051(7)
C7 0.061(8) 0.035(6) 0.139(13) 0.046(8) 0.024(8) 0.021(6)
C8 0.085(9) 0.067(8) 0.053(8) 0.016(7) 0.020(7) 0.050(7)
C9 0.031(5) 0.047(6) 0.048(6) 0.023(5) 0.009(5) 0.010(5)
C10 0.041(6) 0.064(8) 0.075(9) 0.034(7) 0.011(6) 0.018(6)
C11 0.080(9) 0.043(6) 0.045(7) 0.014(6) 0.007(6) 0.016(6)
C12 0.057(7) 0.040(6) 0.058(7) 0.027(6) 0.015(6) 0.014(5)
C13 0.039(6) 0.025(5) 0.047(6) -0.002(5) -0.001(5) 0.003(4)
C14 0.035(6) 0.052(7) 0.062(8) 0.012(6) -0.002(5) 0.002(5)
C15 0.041(6) 0.051(7) 0.041(6) 0.004(5) -0.007(5) 0.017(5)
C16 0.061(7) 0.034(6) 0.047(7) -0.008(5) -0.017(6) 0.017(5)
C17 0.038(5) 0.029(5) 0.031(5) 0.008(4) 0.002(4) 0.008(4)
C18 0.058(7) 0.027(5) 0.057(7) 0.019(5) 0.003(6) 0.001(5)
C19 0.047(6) 0.046(6) 0.040(6) 0.008(5) 0.002(5) 0.018(5)
C20 0.037(6) 0.038(6) 0.045(6) 0.009(5) 0.010(5) -0.001(5)
C21 0.058(7) 0.047(7) 0.036(6) 0.004(5) 0.008(5) 0.015(6)
C22 0.080(10) 0.094(11) 0.071(10) 0.030(8) 0.015(8) 0.039(8)
C23 0.053(8) 0.107(12) 0.074(10) 0.013(9) 0.014(7) 0.021(8)
C24 0.120(13) 0.065(10) 0.065(10) -0.014(8) 0.020(9) 0.017(9)
C25 0.046(6) 0.058(7) 0.042(6) 0.013(6) -0.001(5) 0.026(5)
C26 0.075(9) 0.073(9) 0.071(9) 0.009(7) 0.007(7) 0.053(7)
C27 0.043(7) 0.092(10) 0.066(9) 0.027(8) -0.005(6) 0.016(7)
C28 0.059(7) 0.077(9) 0.053(7) 0.026(7) 0.007(6) 0.041(7)
C29 0.043(6) 0.035(6) 0.057(7) 0.000(5) -0.002(5) 0.012(5)
C30 0.050(8) 0.080(10) 0.109(13) -0.004(9) 0.030(8) 0.024(7)
U2 0.0357(2) 0.0298(2) 0.0355(2) 0.01078(16) 0.00199(16) 0.00756(16)
Nd3 0.0344(3) 0.0298(3) 0.0349(3) 0.0084(2) -0.0006(2) 0.0072(2)
Nd4 0.0333(3) 0.0300(3) 0.0356(3) 0.0098(2) 0.0002(2) 0.0058(2)
O12 0.044(4) 0.036(4) 0.053(5) 0.019(3) 0.005(3) 0.010(3)
O13 0.043(4) 0.027(3) 0.033(4) 0.007(3) 0.004(3) 0.008(3)
O14 0.055(4) 0.041(4) 0.037(4) 0.010(3) 0.002(3) 0.012(3)
O15 0.039(4) 0.029(3) 0.041(4) 0.013(3) -0.004(3) 0.007(3)
O16 0.028(3) 0.027(3) 0.048(4) 0.014(3) -0.001(3) 0.002(3)
O17 0.042(4) 0.029(3) 0.020(3) 0.002(3) -0.001(3) 0.013(3)
O18 0.038(4) 0.026(3) 0.038(4) 0.010(3) -0.006(3) 0.006(3)
O19 0.048(4) 0.041(4) 0.037(4) 0.003(3) -0.004(3) 0.009(3)
O20 0.037(4) 0.042(4) 0.043(4) 0.013(3) 0.005(3) 0.006(3)
O21 0.048(4) 0.037(4) 0.055(5) 0.006(4) 0.005(4) 0.023(3)
O22 0.048(4) 0.032(4) 0.039(4) -0.004(3) -0.010(3) 0.008(3)
C31 0.045(6) 0.035(5) 0.037(6) 0.017(5) 0.003(5) 0.001(5)
C32 0.070(8) 0.076(9) 0.060(8) 0.040(7) 0.031(7) 0.025(7)
C33 0.060(8) 0.100(11) 0.061(8) 0.051(8) 0.009(6) 0.024(7)
C34 0.076(9) 0.036(6) 0.060(8) 0.011(6) 0.016(7) 0.012(6)
C35 0.038(6) 0.050(7) 0.058(7) 0.023(6) 0.004(5) 0.014(5)
C36 0.052(7) 0.056(7) 0.072(9) 0.024(7) -0.014(6) 0.020(6)
C37 0.060(8) 0.058(8) 0.051(7) 0.012(6) -0.011(6) 0.009(6)
C38 0.039(6) 0.064(8) 0.054(7) 0.023(6) 0.004(5) 0.013(5)
C39 0.030(5) 0.027(5) 0.044(6) 0.013(4) -0.003(4) -0.003(4)
C40 0.048(7) 0.057(7) 0.058(8) 0.014(6) 0.013(6) 0.005(6)
C41 0.048(7) 0.044(7) 0.067(8) 0.014(6) -0.012(6) -0.009(5)
C42 0.053(7) 0.054(7) 0.046(7) 0.024(6) -0.007(5) 0.004(5)
C43 0.043(6) 0.029(5) 0.036(6) 0.003(4) 0.010(5) 0.010(4)
C44 0.058(7) 0.033(6) 0.050(7) 0.004(5) 0.008(6) 0.010(5)
C45 0.044(6) 0.046(6) 0.033(6) 0.002(5) 0.009(5) 0.008(5)
C46 0.058(7) 0.051(7) 0.038(6) 0.003(5) 0.015(5) 0.027(6)
C47 0.045(6) 0.017(4) 0.035(5) 0.008(4) -0.008(4) 0.009(4)
C48 0.061(7) 0.044(6) 0.041(6) 0.018(5) 0.001(5) 0.014(5)
C49 0.047(6) 0.058(7) 0.046(7) 0.021(6) 0.001(5) 0.012(5)
C50 0.061(7) 0.036(6) 0.043(6) 0.007(5) -0.003(5) 0.008(5)
C51 0.037(6) 0.067(8) 0.039(6) 0.010(6) -0.007(5) -0.011(5)
C52 0.067(9) 0.213(16) 0.099(11) 0.041(11) -0.021(8) 0.064(10)
C53 0.22(2) 0.059(10) 0.052(9) 0.006(8) -0.043(11) -0.020(12)
C54 0.078(9) 0.050(7) 0.041(7) 0.017(6) 0.001(6) 0.000(6)
C55 0.043(6) 0.057(7) 0.043(7) 0.018(6) 0.005(5) 0.008(5)
C56 0.062(8) 0.086(10) 0.073(9) 0.035(8) 0.014(7) 0.037(7)
C57 0.061(9) 0.096(11) 0.067(9) 0.020(8) -0.004(7) -0.014(8)
C58 0.039(6) 0.083(9) 0.056(8) 0.031(7) 0.011(5) 0.006(6)
C59 0.032(5) 0.037(6) 0.054(7) 0.012(5) 0.000(5) 0.008(5)
C60 0.076(10) 0.081(11) 0.126(14) -0.017(10) -0.048(10) 0.026(9)
C62 0.075(11) 0.071(11) 0.16(2) 0.004(14) 0.057(13) 0.017(9)
C63 0.138(17) 0.091(14) 0.101(15) 0.021(12) 0.066(13) 0.021(12)
C64 0.101(13) 0.119(16) 0.083(13) 0.045(11) 0.036(10) 0.015(11)
C65 0.100(13) 0.054(9) 0.138(17) 0.036(11) 0.036(12) 0.017(8)
C66 0.129(16) 0.084(13) 0.068(11) -0.011(10) 0.021(11) -0.003(11)
C61 0.053(9) 0.081(13) 0.147(19) 0.027(12) -0.034(10) -0.016(8)
C67 0.18(2) 0.129(19) 0.123(18) 0.053(17) 0.007(16) 0.061(17)
C68 0.20(3) 0.087(15) 0.15(2) 0.041(15) 0.000(19) 0.055(16)
C69 0.135(19) 0.16(2) 0.106(18) -0.024(17) -0.001(16) 0.065(17)
C70 0.14(2) 0.29(4) 0.079(15) 0.04(2) 0.029(15) 0.09(3)
C71 0.129(19) 0.18(3) 0.16(2) 0.12(2) 0.045(17) 0.055(18)
C72 0.093(13) 0.110(16) 0.17(2) 0.059(16) 0.004(14) 0.016(11)

loop_
_atom_type_symbol
_atom_type_description
_atom_type_scat_dispersion_real
_atom_type_scat_dispersion_imag
_atom_type_scat_source
C C 0.0033 0.0016 'International Tables Vol C Tables 4.2.6.8 and 6.1.1.4'
H H 0.0000 0.0000 'International Tables Vol C Tables 4.2.6.8 and 6.1.1.4'
Nd Nd -0.1943 3.0179 'International Tables Vol C Tables 4.2.6.8 and 6.1.1.4'
O O 0.0106 0.0060 'International Tables Vol C Tables 4.2.6.8 and 6.1.1.4'
U U -9.6767 9.6646 'International Tables Vol C Tables 4.2.6.8 and 6.1.1.4'

loop_
_geom_angle_atom_site_label_1
_geom_angle_atom_site_label_2
_geom_angle_atom_site_label_3
_geom_angle
_geom_angle_site_symmetry_1
_geom_angle_site_symmetry_3
_geom_angle_publ_flag
O1 U1 O2 171.3(3) . . ?
O1 U1 O3 93.3(3) . . ?
O1 U1 O4 98.0(3) . . ?
O1 U1 O5 97.6(3) . . ?
O1 U1 O6 99.2(3) . . ?
O2 U1 O3 95.4(3) . . ?
O2 U1 O4 80.4(3) . . ?
O2 U1 O5 80.4(2) . . ?
O2 U1 O6 72.1(2) . . ?
O3 U1 O4 101.6(3) . . ?
O3 U1 O5 101.6(3) . . ?
O3 U1 O6 167.5(2) . . ?
O4 U1 O6 76.6(2) . . ?
O5 U1 O4 151.1(2) . . ?
O5 U1 O6 77.0(2) . . ?
O4 Nd1 O2 64.4(2) . . ?
O4 Nd1 O6 71.5(2) . . ?
O6 Nd1 O2 59.13(19) . . ?
O7 Nd1 O2 71.9(2) . . ?
O7 Nd1 O4 133.5(2) . . ?
O7 Nd1 O6 72.9(2) . . ?
O8 Nd1 O2 166.8(2) . . ?
O8 Nd1 O4 112.5(3) . . ?
O8 Nd1 O6 107.7(2) . . ?
O8 Nd1 O7 106.1(3) . . ?
O8 Nd1 O10 97.6(3) . . ?
O10 Nd1 O2 95.4(2) . . ?
O10 Nd1 O4 92.3(2) . . ?
O10 Nd1 O6 153.6(2) . . ?
O10 Nd1 O7 107.5(2) . . ?
O5 Nd2 O2 63.9(2) . . ?
O5 Nd2 O6 71.6(2) . . ?
O6 Nd2 O2 59.4(2) . . ?
O7 Nd2 O2 72.1(2) . . ?
O7 Nd2 O5 133.4(2) . . ?
O7 Nd2 O6 73.3(2) . . ?
O7 Nd2 O11 108.0(2) . . ?
O9 Nd2 O2 167.2(2) . . ?
O9 Nd2 O5 112.8(2) . . ?
O9 Nd2 O6 107.9(2) . . ?
O9 Nd2 O7 106.5(3) . . ?
O9 Nd2 O11 97.7(3) . . ?
O11 Nd2 O2 94.8(2) . . ?
O11 Nd2 O5 90.9(2) . . ?
O11 Nd2 O6 153.0(2) . . ?
U1 O2 Nd1 101.0(3) . . ?
U1 O2 Nd2 101.0(2) . . ?
Nd2 O2 Nd1 91.00(19) . . ?
C1 O3 U1 151.9(7) . . ?
U1 O4 Nd1 96.4(2) . . ?
C5 O4 U1 136.7(6) . . ?
C5 O4 Nd1 126.8(6) . . ?
U1 O5 Nd2 96.3(2) . . ?
C9 O5 U1 138.4(6) . . ?
C9 O5 Nd2 125.3(5) . . ?
U1 O6 Nd1 90.1(2) . . ?
U1 O6 Nd2 90.3(2) . . ?
Nd2 O6 Nd1 95.10(19) . . ?
C13 O6 U1 128.8(5) . . ?
C13 O6 Nd1 121.8(6) . . ?
C13 O6 Nd2 121.4(5) . . ?
Nd2 O7 Nd1 107.0(2) . . ?
C17 O7 Nd1 127.7(6) . . ?
C17 O7 Nd2 125.2(6) . . ?
C21 O8 Nd1 170.4(7) . . ?
C25 O9 Nd2 168.8(7) . . ?
C29 O10 Nd1 161.2(7) . . ?
C29 O11 Nd2 165.9(8) 2_776 . ?
O3 C1 C2 106.7(8) . . ?
O3 C1 C3 107.2(8) . . ?
O3 C1 C4 109.0(10) . . ?
C2 C1 C3 111.3(11) . . ?
C2 C1 C4 112.8(11) . . ?
C4 C1 C3 109.6(9) . . ?
O4 C5 C6 107.5(9) . . ?
O4 C5 C7 107.6(8) . . ?
O4 C5 C8 107.1(8) . . ?
C6 C5 C7 111.9(10) . . ?
C6 C5 C8 111.8(10) . . ?
C8 C5 C7 110.5(11) . . ?
O5 C9 C10 108.3(8) . . ?
O5 C9 C11 106.6(8) . . ?
O5 C9 C12 108.9(9) . . ?
C10 C9 C11 112.1(10) . . ?
C10 C9 C12 110.7(9) . . ?
C11 C9 C12 110.0(9) . . ?
O6 C13 C14 109.0(8) . . ?
O6 C13 C15 106.9(7) . . ?
O6 C13 C16 107.5(8) . . ?
C14 C13 C16 110.6(9) . . ?
C15 C13 C14 111.8(9) . . ?
C15 C13 C16 110.9(9) . . ?
O7 C17 C18 108.3(8) . . ?
O7 C17 C19 107.7(7) . . ?
O7 C17 C20 109.7(8) . . ?
C18 C17 C19 111.3(9) . . ?
C18 C17 C20 111.3(8) . . ?
C20 C17 C19 108.4(8) . . ?
O8 C21 C22 108.2(10) . . ?
O8 C21 C23 110.1(9) . . ?
O8 C21 C24 107.6(10) . . ?
C22 C21 C24 110.6(11) . . ?
C23 C21 C22 110.1(11) . . ?
C23 C21 C24 110.2(12) . . ?
O9 C25 C26 107.7(9) . . ?
O9 C25 C27 107.9(9) . . ?
O9 C25 C28 108.4(9) . . ?
C26 C25 C27 110.7(10) . . ?
C26 C25 C28 112.1(10) . . ?
C27 C25 C28 109.9(9) . . ?
O10 C29 C30 119.8(10) . . ?
O11 C29 O10 122.3(10) 2_776 . ?
O11 C29 C30 117.9(10) 2_776 . ?
O12 U2 O13 171.7(3) . . ?
O12 U2 O14 92.4(3) . . ?
O12 U2 O15 97.8(3) . . ?
O12 U2 O16 99.1(3) . . ?
O12 U2 O17 99.0(3) . . ?
O13 U2 O14 95.9(3) . . ?
O13 U2 O15 80.6(2) . . ?
O13 U2 O16 79.1(2) . . ?
O13 U2 O17 72.8(2) . . ?
O14 U2 O15 102.5(3) . . ?
O14 U2 O16 101.2(3) . . ?
O14 U2 O17 168.7(2) . . ?
O15 U2 O16 150.1(2) . . ?
O15 U2 O17 76.6(2) . . ?
O16 U2 O17 76.6(2) . . ?
O16 Nd3 O13 63.55(19) . . ?
O16 Nd3 O17 71.8(2) . . ?
O17 Nd3 O13 59.42(19) . . ?
O18 Nd3 O13 72.0(2) . . ?
O18 Nd3 O16 133.3(2) . . ?
O18 Nd3 O17 73.8(2) . . ?
O19 Nd3 O13 165.4(2) . . ?
O19 Nd3 O16 111.8(2) . . ?
O19 Nd3 O17 106.2(2) . . ?
O19 Nd3 O18 107.5(2) . . ?
O19 Nd3 O21 99.4(3) . . ?
O21 Nd3 O13 94.8(2) . . ?
O21 Nd3 O16 93.3(2) . . ?
O21 Nd3 O17 153.7(2) . . ?
O21 Nd3 O18 104.5(2) . . ?
O15 Nd4 O13 64.2(2) . . ?
O15 Nd4 O17 70.91(19) . . ?
O17 Nd4 O13 59.46(19) . . ?
O18 Nd4 O13 72.4(2) . . ?
O18 Nd4 O15 133.6(2) . . ?
O18 Nd4 O17 73.7(2) . . ?
O18 Nd4 O22 107.8(2) . . ?
O20 Nd4 O13 167.5(2) . . ?
O20 Nd4 O15 113.6(2) . . ?
O20 Nd4 O17 108.1(2) . . ?
O20 Nd4 O18 105.2(2) . . ?
O20 Nd4 O22 97.3(3) . . ?
O22 Nd4 O13 95.1(2) . . ?
O22 Nd4 O15 92.0(2) . . ?
O22 Nd4 O17 153.5(2) . . ?
U2 O13 Nd3 101.2(2) . . ?
U2 O13 Nd4 101.2(3) . . ?
Nd4 O13 Nd3 90.73(19) . . ?
C31 O14 U2 152.0(6) . . ?
U2 O15 Nd4 96.7(2) . . ?
C35 O15 U2 137.2(6) . . ?
C35 O15 Nd4 126.0(5) . . ?
U2 O16 Nd3 97.1(2) . . ?
C39 O16 U2 135.4(5) . . ?
C39 O16 Nd3 127.3(5) . . ?
U2 O17 Nd3 90.1(2) . . ?
U2 O17 Nd4 89.48(18) . . ?
Nd3 O17 Nd4 94.1(2) . . ?
C43 O17 U2 128.0(5) . . ?
C43 O17 Nd3 123.2(5) . . ?
C43 O17 Nd4 122.1(5) . . ?
Nd4 O18 Nd3 106.8(2) . . ?
C47 O18 Nd3 127.8(5) . . ?
C47 O18 Nd4 125.3(5) . . ?
C51 O19 Nd3 172.5(7) . . ?
C55 O20 Nd4 167.1(7) . . ?
C59 O21 Nd3 159.0(7) . . ?
C59 O22 Nd4 164.7(7) 2_655 . ?
O14 C31 C32 106.0(8) . . ?
O14 C31 C33 107.9(8) . . ?
O14 C31 C34 108.8(8) . . ?
C33 C31 C32 111.5(10) . . ?
C33 C31 C34 109.9(10) . . ?
C34 C31 C32 112.4(9) . . ?
O15 C35 C36 109.5(8) . . ?
O15 C35 C37 108.2(9) . . ?
O15 C35 C38 107.6(8) . . ?
C36 C35 C38 110.4(10) . . ?
C37 C35 C36 111.2(10) . . ?
C37 C35 C38 109.8(9) . . ?
O16 C39 C40 106.7(8) . . ?
O16 C39 C41 108.9(8) . . ?
O16 C39 C42 108.2(8) . . ?
C40 C39 C41 111.5(9) . . ?
C40 C39 C42 111.0(9) . . ?
C42 C39 C41 110.3(9) . . ?
O17 C43 C44 107.8(8) . . ?
O17 C43 C45 106.3(8) . . ?
O17 C43 C46 110.2(8) . . ?
C45 C43 C44 109.7(8) . . ?
C46 C43 C44 111.9(9) . . ?
C46 C43 C45 110.8(9) . . ?
O18 C47 C48 108.0(8) . . ?
O18 C47 C49 109.0(8) . . ?
O18 C47 C50 108.7(7) . . ?
C49 C47 C48 109.8(8) . . ?
C50 C47 C48 109.6(8) . . ?
C50 C47 C49 111.7(9) . . ?
O19 C51 C52 108.6(11) . . ?
O19 C51 C53 106.7(10) . . ?
O19 C51 C54 109.8(8) . . ?
C52 C51 C53 111.4(13) . . ?
C52 C51 C54 110.9(13) . . ?
C54 C51 C53 109.3(12) . . ?
O20 C55 C56 107.1(9) . . ?
O20 C55 C57 108.7(10) . . ?
O20 C55 C58 110.0(9) . . ?
C57 C55 C56 109.5(11) . . ?
C58 C55 C56 111.1(10) . . ?
C58 C55 C57 110.2(10) . . ?
O21 C59 O22 125.3(9) . 2_655 ?
O21 C59 C60 117.4(11) . . ?
O22 C59 C60 117.2(11) 2_655 . ?
C63 C62 C61 120.0 . . ?
C62 C63 C64 120.0 . . ?
C65 C64 C63 120.0 . . ?
C64 C65 C66 120.0 . . ?
C65 C66 C61 120.0 . . ?
C66 C61 C62 120.0 . . ?
C68 C67 C72 120.0 . . ?
C69 C68 C67 120.0 . . ?
C68 C69 C70 120.0 . . ?
C71 C70 C69 120.0 . . ?
C70 C71 C72 120.0 . . ?
C71 C72 C67 120.0 . . ?

loop_
_geom_bond_atom_site_label_1
_geom_bond_atom_site_label_2
_geom_bond_distance
_geom_bond_site_symmetry_2
_geom_bond_publ_flag
U1 O1 1.783(6) . ?
U1 O2 1.870(6) . ?
U1 O3 2.104(7) . ?
U1 O4 2.278(7) . ?
U1 O5 2.259(6) . ?
U1 O6 2.404(6) . ?
Nd1 O2 2.627(6) . ?
Nd1 O4 2.420(6) . ?
Nd1 O6 2.544(6) . ?
Nd1 O7 2.331(7) . ?
Nd1 O8 2.101(7) . ?
Nd1 O10 2.325(6) . ?
Nd2 O2 2.622(6) . ?
Nd2 O5 2.436(6) . ?
Nd2 O6 2.530(6) . ?
Nd2 O7 2.326(6) . ?
Nd2 O9 2.095(7) . ?
Nd2 O11 2.340(7) . ?
O3 C1 1.440(11) . ?
O4 C5 1.457(12) . ?
O5 C9 1.455(11) . ?
O6 C13 1.478(11) . ?
O7 C17 1.429(11) . ?
O8 C21 1.423(13) . ?
O9 C25 1.413(12) . ?
O10 C29 1.246(12) . ?
O11 C29 1.242(12) 2_776 ?
C1 C2 1.516(15) . ?
C1 C3 1.524(15) . ?
C1 C4 1.518(16) . ?
C5 C6 1.507(16) . ?
C5 C7 1.549(14) . ?
C5 C8 1.516(16) . ?
C9 C10 1.498(14) . ?
C9 C11 1.526(15) . ?
C9 C12 1.533(14) . ?
C13 C14 1.517(14) . ?
C13 C15 1.508(15) . ?
C13 C16 1.555(14) . ?
C17 C18 1.512(14) . ?
C17 C19 1.547(13) . ?
C17 C20 1.528(13) . ?
C21 C22 1.524(17) . ?
C21 C23 1.489(16) . ?
C21 C24 1.533(17) . ?
C25 C26 1.505(16) . ?
C25 C27 1.532(16) . ?
C25 C28 1.536(15) . ?
C29 C30 1.491(16) . ?
U2 O12 1.778(7) . ?
U2 O13 1.864(6) . ?
U2 O14 2.099(7) . ?
U2 O15 2.259(6) . ?
U2 O16 2.282(6) . ?
U2 O17 2.406(6) . ?
Nd3 O13 2.635(6) . ?
Nd3 O16 2.402(6) . ?
Nd3 O17 2.550(6) . ?
Nd3 O18 2.332(6) . ?
Nd3 O19 2.110(7) . ?
Nd3 O21 2.328(7) . ?
Nd4 O13 2.621(6) . ?
Nd4 O15 2.422(6) . ?
Nd4 O17 2.561(6) . ?
Nd4 O18 2.325(6) . ?
Nd4 O20 2.087(7) . ?
Nd4 O22 2.326(6) . ?
O14 C31 1.449(11) . ?
O15 C35 1.455(12) . ?
O16 C39 1.459(10) . ?
O17 C43 1.459(11) . ?
O18 C47 1.452(10) . ?
O19 C51 1.416(12) . ?
O20 C55 1.404(12) . ?
O21 C59 1.230(12) . ?
O22 C59 1.248(12) 2_655 ?
C31 C32 1.518(16) . ?
C31 C33 1.490(15) . ?
C31 C34 1.504(14) . ?
C35 C36 1.515(15) . ?
C35 C37 1.510(16) . ?
C35 C38 1.519(14) . ?
C39 C40 1.503(15) . ?
C39 C41 1.537(15) . ?
C39 C42 1.505(13) . ?
C43 C44 1.527(13) . ?
C43 C45 1.525(14) . ?
C43 C46 1.506(14) . ?
C47 C48 1.523(14) . ?
C47 C49 1.513(14) . ?
C47 C50 1.511(13) . ?
C51 C52 1.496(18) . ?
C51 C53 1.54(2) . ?
C51 C54 1.505(15) . ?
C55 C56 1.542(17) . ?
C55 C57 1.525(16) . ?
C55 C58 1.520(15) . ?
C59 C60 1.471(16) . ?
C62 C63 1.3900 . ?
C62 C61 1.3900 . ?
C63 C64 1.3900 . ?
C64 C65 1.3900 . ?
C65 C66 1.3900 . ?
C66 C61 1.3900 . ?
C67 C68 1.3900 . ?
C67 C72 1.3900 . ?
C68 C69 1.3900 . ?
C69 C70 1.3900 . ?
C70 C71 1.3900 . ?
C71 C72 1.3900 . ?
